data_7245725
loop_
_publ_author_name
'Mannava, Murali Krishna Chaitanya M.K.'
'Garai, Abhijit'
'Bommaka, Manish Kumar'
'Solomon, K. Anand'
'Nangia, Ashwini'

_publ_section_title
;
 Solubility and permeability enhancement of BCS Class IV drug Ribociclib
 through cocrystallization
;
_journal_name_full CrystEngComm
_journal_paper_doi 10.1039/D2CE01288J
_journal_year 2022
_chemical_formula_sum 'C23 H32 N8 O2'
_chemical_formula_weight 452.56
_space_group_crystal_system monoclinic
_space_group_IT_number 14
_space_group_name_Hall '-P 2yn'
_space_group_name_H-M_alt 'P 1 21/n 1'
_atom_sites_solution_hydrogens mixed
_audit_creation_method SHELXL-2014/7
_audit_update_record
;
2021-12-30 deposited with the CCDC.	2022-10-26 downloaded from the CCDC.
;
_cell_angle_alpha 90
_cell_angle_beta 100.659(4)
_cell_angle_gamma 90
_cell_formula_units_Z 4
_cell_length_a 7.5763(6)
_cell_length_b 25.947(2)
_cell_length_c 12.1602(10)
_cell_measurement_reflns_used 4898
_cell_measurement_temperature 293(2)
_cell_measurement_theta_max 26.899
_cell_measurement_theta_min 2.317
_cell_volume 2349.2(3)
_computing_structure_refinement 'SHELXL-2014/7 (Sheldrick, 2014)'
_diffrn_ambient_temperature 293(2)
_diffrn_measured_fraction_theta_full 0.997
_diffrn_measured_fraction_theta_max 0.963
_diffrn_measurement_device_type 'Bruker APEX-2 CCD'
_diffrn_measurement_method hemisphere
_diffrn_radiation_type MoK\a
_diffrn_radiation_wavelength 0.71073
_diffrn_reflns_av_R_equivalents 0.0719
_diffrn_reflns_av_unetI/netI 0.0365
_diffrn_reflns_Laue_measured_fraction_full 0.997
_diffrn_reflns_Laue_measured_fraction_max 0.963
_diffrn_reflns_limit_h_max 9
_diffrn_reflns_limit_h_min -9
_diffrn_reflns_limit_k_max 32
_diffrn_reflns_limit_k_min -32
_diffrn_reflns_limit_l_max 15
_diffrn_reflns_limit_l_min -15
_diffrn_reflns_number 59193
_diffrn_reflns_point_group_measured_fraction_full 0.997
_diffrn_reflns_point_group_measured_fraction_max 0.963
_diffrn_reflns_theta_full 25.242
_diffrn_reflns_theta_max 26.899
_diffrn_reflns_theta_min 2.317
_exptl_absorpt_coefficient_mu 0.086
_exptl_absorpt_process_details sadabs
_exptl_crystal_colour Grey
_exptl_crystal_density_diffrn 1.280
_exptl_crystal_description Block
_exptl_crystal_F_000 968
_exptl_crystal_size_max 0.29
_exptl_crystal_size_mid 0.23
_exptl_crystal_size_min 0.16
_refine_diff_density_max 0.433
_refine_diff_density_min -0.617
_refine_diff_density_rms 0.166
_refine_ls_extinction_method none
_refine_ls_goodness_of_fit_ref 1.065
_refine_ls_hydrogen_treatment mixed
_refine_ls_matrix_type full
_refine_ls_number_parameters 307
_refine_ls_number_reflns 4898
_refine_ls_number_restraints 0
_refine_ls_restrained_S_all 1.065
_refine_ls_R_factor_all 0.1211
_refine_ls_R_factor_gt 0.0734
_refine_ls_shift/su_max 0.000
_refine_ls_shift/su_mean 0.000
_refine_ls_structure_factor_coef Fsqd
_refine_ls_weighting_details 'w=1/[\s^2^(Fo^2^)+(0.1038P)^2^+1.2419P] where P=(Fo^2^+2Fc^2^)/3'
_refine_ls_weighting_scheme calc
_refine_ls_wR_factor_gt 0.1889
_refine_ls_wR_factor_ref 0.2192
_reflns_Friedel_coverage 0.000
_reflns_number_gt 3024
_reflns_number_total 4898
_reflns_threshold_expression 'I > 2\s(I)'
_cod_data_source_file d2ce01288j2.cif
_cod_data_source_block RBC-HYD
_cod_original_sg_symbol_H-M 'P 21/n'
_cod_database_code 7245725
_shelx_shelxl_version_number 2014/7
_shelx_space_group_comment
;
The symmetry employed for this shelxl refinement is uniquely defined
by the following loop, which should always be used as a source of
symmetry information in preference to the above space-group names.
They are only intended as comments.
;

loop_
_space_group_symop_operation_xyz
'x, y, z'
'-x+1/2, y+1/2, -z+1/2'
'-x, -y, -z'
'x-1/2, -y-1/2, z-1/2'

loop_
_atom_site_label
_atom_site_type_symbol
_atom_site_fract_x
_atom_site_fract_y
_atom_site_fract_z
_atom_site_U_iso_or_equiv
_atom_site_adp_type
_atom_site_occupancy
_atom_site_site_symmetry_order
_atom_site_calc_flag
_atom_site_refinement_flags_posn
_atom_site_refinement_flags_adp
_atom_site_refinement_flags_occupancy
_atom_site_disorder_assembly
_atom_site_disorder_group
N3 N 0.0169(3) 0.41531(8) 0.69252(18) 0.0464(6) Uani 1 1 d . . . . .
N5 N 0.0031(3) 0.46494(9) 0.85187(19) 0.0518(6) Uani 1 1 d . . . . .
H5N H -0.0616 0.4717 0.9012 0.062 Uiso 1 1 calc R U . . .
N2 N -0.0072(3) 0.35661(9) 0.53739(18) 0.0485(6) Uani 1 1 d . . . . .
N6 N 0.1840(3) 0.52668(10) 0.9454(2) 0.0560(7) Uani 1 1 d . . . . .
N7 N 0.5840(3) 0.59931(9) 0.90086(19) 0.0483(6) Uani 1 1 d . . . . .
N4 N -0.1917(3) 0.39777(11) 0.8152(2) 0.0663(8) Uani 1 1 d . . . . .
C18 C 0.4435(3) 0.56302(10) 0.8857(2) 0.0424(6) Uani 1 1 d . . . . .
O1 O 0.0403(4) 0.25831(13) 0.4054(3) 0.1130(12) Uani 1 1 d . . . . .
N8 N 0.9228(5) 0.65363(15) 0.9654(3) 0.0755(9) Uani 1 1 d . . . . .
C14 C -0.0572(3) 0.42471(11) 0.7814(2) 0.0483(7) Uani 1 1 d . . . . .
N1 N -0.2249(4) 0.28271(11) 0.3126(2) 0.0748(8) Uani 1 1 d . . . . .
C15 C 0.1534(3) 0.49655(10) 0.8557(2) 0.0431(6) Uani 1 1 d . . . . .
C4 C -0.1212(4) 0.31522(11) 0.4996(2) 0.0529(7) Uani 1 1 d . . . . .
C6 C -0.0558(3) 0.37465(10) 0.6330(2) 0.0455(6) Uani 1 1 d . . . . .
C19 C 0.3251(4) 0.55828(12) 0.9591(2) 0.0547(7) Uani 1 1 d . . . . .
H19 H 0.3456 0.5787 1.0231 0.066 Uiso 1 1 calc R U . . .
C1 C -0.0955(4) 0.28363(11) 0.4010(3) 0.0588(8) Uani 1 1 d . . . . .
C5 C -0.2362(4) 0.30688(13) 0.5701(3) 0.0651(9) Uani 1 1 d . . . . .
H5 H -0.3246 0.2816 0.5631 0.078 Uiso 1 1 calc R U . . .
C7 C -0.1966(4) 0.34408(12) 0.6572(2) 0.0555(7) Uani 1 1 d . . . . .
C17 C 0.4078(5) 0.53082(13) 0.7942(3) 0.0664(9) Uani 1 1 d . . . . .
H17 H 0.4833 0.5313 0.7420 0.080 Uiso 1 1 calc R U . . .
C12 C 0.3175(4) 0.37877(13) 0.5493(3) 0.0645(8) Uani 1 1 d . . . . .
H12A H 0.3750 0.3455 0.5464 0.077 Uiso 1 1 calc R U . . .
H12B H 0.3163 0.3875 0.6267 0.077 Uiso 1 1 calc R U . . .
C23 C 0.6294(4) 0.62297(12) 1.0112(3) 0.0592(8) Uani 1 1 d . . . . .
H23A H 0.6795 0.5971 1.0656 0.071 Uiso 1 1 calc R U . . .
H23B H 0.5213 0.6365 1.0326 0.071 Uiso 1 1 calc R U . . .
C16 C 0.2629(4) 0.49802(12) 0.7785(2) 0.0635(9) Uani 1 1 d . . . . .
H16 H 0.2397 0.4770 0.7156 0.076 Uiso 1 1 calc R U . . .
C8 C 0.1296(4) 0.37857(12) 0.4805(2) 0.0553(7) Uani 1 1 d . . . . .
H8 H 0.1319 0.3578 0.4134 0.066 Uiso 1 1 calc R U . . .
C9 C 0.0918(5) 0.43477(13) 0.4427(3) 0.0751(10) Uani 1 1 d . . . . .
H9A H 0.0347 0.4361 0.3645 0.090 Uiso 1 1 calc R U . . .
H9B H 0.0138 0.4513 0.4871 0.090 Uiso 1 1 calc R U . . .
C22 C 0.7642(5) 0.66632(13) 1.0114(3) 0.0762(10) Uani 1 1 d . . . . .
H22A H 0.7035 0.6950 0.9693 0.091 Uiso 1 1 calc R U . . .
H22B H 0.8028 0.6779 1.0880 0.091 Uiso 1 1 calc R U . . .
C20 C 0.7424(4) 0.58636(14) 0.8543(3) 0.0694(9) Uani 1 1 d . . . . .
H20A H 0.7047 0.5746 0.7778 0.083 Uiso 1 1 calc R U . . .
H20B H 0.8060 0.5583 0.8971 0.083 Uiso 1 1 calc R U . . .
C13 C -0.2576(4) 0.35783(14) 0.7528(3) 0.0709(10) Uani 1 1 d . . . . .
H13 H -0.3484 0.3384 0.7745 0.085 Uiso 1 1 calc R U . . .
C10 C 0.2736(6) 0.46116(14) 0.4605(3) 0.0888(13) Uani 1 1 d . . . . .
H10A H 0.2910 0.4782 0.3923 0.107 Uiso 1 1 calc R U . . .
H10B H 0.2818 0.4868 0.5193 0.107 Uiso 1 1 calc R U . . .
C11 C 0.4119(6) 0.42034(16) 0.4927(4) 0.0908(12) Uani 1 1 d . . . . .
H11A H 0.5150 0.4339 0.5439 0.109 Uiso 1 1 calc R U . . .
H11B H 0.4518 0.4067 0.4272 0.109 Uiso 1 1 calc R U . . .
C21 C 0.8683(5) 0.63136(15) 0.8554(3) 0.0747(10) Uani 1 1 d . . . . .
H21A H 0.9744 0.6200 0.8280 0.090 Uiso 1 1 calc R U . . .
H21B H 0.8098 0.6577 0.8047 0.090 Uiso 1 1 calc R U . . .
O1W O 0.3994(5) 0.24632(16) 0.4537(6) 0.1629(19) Uani 1 1 d G . . . .
H1WA H 0.4271 0.2154 0.4725 0.244 Uiso 1 1 d G U . . .
H1WB H 0.2880 0.2481 0.4262 0.244 Uiso 1 1 d G U . . .
C3 C -0.3821(8) 0.3144(2) 0.2983(4) 0.137(2) Uani 1 1 d . . . . .
H3A H -0.4763 0.2963 0.3252 0.205 Uiso 1 1 calc R U . . .
H3B H -0.4201 0.3222 0.2204 0.205 Uiso 1 1 calc R U . . .
H3C H -0.3553 0.3458 0.3398 0.205 Uiso 1 1 calc R U . . .
C2 C -0.2103(8) 0.2486(2) 0.2199(3) 0.1178(17) Uani 1 1 d . . . . .
H2A H -0.1746 0.2682 0.1606 0.177 Uiso 1 1 calc R U . . .
H2B H -0.3245 0.2327 0.1930 0.177 Uiso 1 1 calc R U . . .
H2C H -0.1223 0.2225 0.2448 0.177 Uiso 1 1 calc R U . . .
H8N H 0.982(6) 0.6353(17) 1.006(4) 0.087(17) Uiso 1 1 d . . . . .

loop_
_atom_site_aniso_label
_atom_site_aniso_U_11
_atom_site_aniso_U_22
_atom_site_aniso_U_33
_atom_site_aniso_U_23
_atom_site_aniso_U_13
_atom_site_aniso_U_12
N3 0.0534(12) 0.0473(13) 0.0399(12) -0.0118(10) 0.0120(10) -0.0062(10)
N5 0.0506(13) 0.0594(14) 0.0491(13) -0.0243(11) 0.0188(10) -0.0146(11)
N2 0.0566(13) 0.0479(13) 0.0409(12) -0.0122(10) 0.0088(10) -0.0038(11)
N6 0.0503(13) 0.0659(15) 0.0568(14) -0.0281(12) 0.0226(11) -0.0166(12)
N7 0.0515(13) 0.0460(13) 0.0497(13) -0.0044(10) 0.0157(10) -0.0101(10)
N4 0.0620(15) 0.0810(18) 0.0617(16) -0.0326(14) 0.0264(13) -0.0277(14)
C18 0.0466(14) 0.0402(14) 0.0416(14) -0.0018(11) 0.0113(11) -0.0040(11)
O1 0.0793(17) 0.140(3) 0.113(2) -0.064(2) 0.0004(16) 0.0416(18)
N8 0.0672(19) 0.085(2) 0.075(2) -0.0073(19) 0.0152(17) -0.0246(18)
C14 0.0441(14) 0.0549(16) 0.0461(15) -0.0149(13) 0.0091(12) -0.0067(12)
N1 0.099(2) 0.0723(18) 0.0460(14) -0.0137(13) -0.0044(14) 0.0157(16)
C15 0.0468(14) 0.0429(14) 0.0402(14) -0.0092(12) 0.0097(11) -0.0041(11)
C4 0.0529(16) 0.0517(17) 0.0516(16) -0.0183(13) 0.0034(13) 0.0013(13)
C6 0.0476(14) 0.0480(15) 0.0398(14) -0.0105(12) 0.0052(11) -0.0004(12)
C19 0.0527(16) 0.0610(18) 0.0541(17) -0.0249(14) 0.0192(13) -0.0165(14)
C1 0.0651(18) 0.0510(17) 0.0583(19) -0.0184(14) 0.0066(15) 0.0023(15)
C5 0.0553(17) 0.065(2) 0.076(2) -0.0312(17) 0.0140(16) -0.0139(15)
C7 0.0502(15) 0.0595(18) 0.0579(18) -0.0224(14) 0.0132(13) -0.0117(14)
C17 0.086(2) 0.069(2) 0.0549(18) -0.0206(16) 0.0401(16) -0.0303(17)
C12 0.0642(19) 0.0592(18) 0.075(2) 0.0011(16) 0.0263(17) 0.0012(15)
C23 0.0624(18) 0.0559(17) 0.0617(18) -0.0164(15) 0.0179(14) -0.0159(15)
C16 0.086(2) 0.0656(19) 0.0452(16) -0.0231(14) 0.0297(15) -0.0297(17)
C8 0.075(2) 0.0515(17) 0.0428(15) -0.0066(13) 0.0207(14) 0.0015(15)
C9 0.103(3) 0.065(2) 0.059(2) 0.0132(17) 0.0204(18) 0.011(2)
C22 0.073(2) 0.063(2) 0.095(3) -0.0252(19) 0.0232(19) -0.0251(17)
C20 0.0625(19) 0.086(2) 0.066(2) -0.0219(18) 0.0283(16) -0.0198(17)
C13 0.0597(18) 0.085(2) 0.074(2) -0.0369(19) 0.0279(16) -0.0325(17)
C10 0.136(4) 0.062(2) 0.081(3) 0.0023(19) 0.054(3) -0.010(2)
C11 0.088(3) 0.079(3) 0.117(3) 0.004(2) 0.048(2) -0.006(2)
C21 0.065(2) 0.096(3) 0.067(2) -0.0034(19) 0.0220(17) -0.0287(19)
O1W 0.094(2) 0.117(3) 0.267(6) 0.011(3) 0.004(3) 0.002(2)
C3 0.151(5) 0.157(5) 0.084(3) 0.002(3) -0.024(3) 0.074(4)
C2 0.158(4) 0.125(4) 0.066(3) -0.050(3) 0.008(3) -0.001(3)

loop_
_atom_type_symbol
_atom_type_description
_atom_type_scat_dispersion_real
_atom_type_scat_dispersion_imag
_atom_type_scat_source
C C 0.0033 0.0016 'International Tables Vol C Tables 4.2.6.8 and 6.1.1.4'
H H 0.0000 0.0000 'International Tables Vol C Tables 4.2.6.8 and 6.1.1.4'
N N 0.0061 0.0033 'International Tables Vol C Tables 4.2.6.8 and 6.1.1.4'
O O 0.0106 0.0060 'International Tables Vol C Tables 4.2.6.8 and 6.1.1.4'

loop_
_geom_angle_atom_site_label_1
_geom_angle_atom_site_label_2
_geom_angle_atom_site_label_3
_geom_angle
_geom_angle_site_symmetry_1
_geom_angle_site_symmetry_3
_geom_angle_publ_flag
C14 N3 C6 113.0(2) . . ?
C14 N5 C15 129.9(2) . . ?
C14 N5 H5N 115.0 . . ?
C15 N5 H5N 115.0 . . ?
C6 N2 C4 107.2(2) . . ?
C6 N2 C8 126.5(2) . . ?
C4 N2 C8 126.2(2) . . ?
C15 N6 C19 118.6(2) . . ?
C18 N7 C23 116.5(2) . . ?
C18 N7 C20 116.9(2) . . ?
C23 N7 C20 112.6(2) . . ?
C13 N4 C14 116.9(2) . . ?
C17 C18 C19 114.5(2) . . ?
C17 C18 N7 122.8(2) . . ?
C19 C18 N7 122.7(2) . . ?
C21 N8 C22 109.4(3) . . ?
C21 N8 H8N 112(3) . . ?
C22 N8 H8N 109(3) . . ?
N3 C14 N4 127.1(2) . . ?
N3 C14 N5 120.3(2) . . ?
N4 C14 N5 112.6(2) . . ?
C1 N1 C3 124.6(3) . . ?
C1 N1 C2 119.6(3) . . ?
C3 N1 C2 115.8(4) . . ?
N6 C15 C16 120.9(2) . . ?
N6 C15 N5 113.0(2) . . ?
C16 C15 N5 126.1(2) . . ?
C5 C4 N2 110.3(2) . . ?
C5 C4 C1 128.1(3) . . ?
N2 C4 C1 121.3(3) . . ?
N3 C6 N2 125.6(2) . . ?
N3 C6 C7 125.8(2) . . ?
N2 C6 C7 108.6(2) . . ?
N6 C19 C18 125.1(2) . . ?
N6 C19 H19 117.5 . . ?
C18 C19 H19 117.5 . . ?
O1 C1 N1 121.6(3) . . ?
O1 C1 C4 119.8(3) . . ?
N1 C1 C4 118.5(3) . . ?
C4 C5 C7 107.0(3) . . ?
C4 C5 H5 126.5 . . ?
C7 C5 H5 126.5 . . ?
C13 C7 C6 114.7(2) . . ?
C13 C7 C5 138.4(3) . . ?
C6 C7 C5 106.9(2) . . ?
C16 C17 C18 121.3(3) . . ?
C16 C17 H17 119.3 . . ?
C18 C17 H17 119.3 . . ?
C8 C12 C11 103.0(3) . . ?
C8 C12 H12A 111.2 . . ?
C11 C12 H12A 111.2 . . ?
C8 C12 H12B 111.2 . . ?
C11 C12 H12B 111.2 . . ?
H12A C12 H12B 109.1 . . ?
N7 C23 C22 111.0(3) . . ?
N7 C23 H23A 109.4 . . ?
C22 C23 H23A 109.4 . . ?
N7 C23 H23B 109.4 . . ?
C22 C23 H23B 109.4 . . ?
H23A C23 H23B 108.0 . . ?
C15 C16 C17 119.6(3) . . ?
C15 C16 H16 120.2 . . ?
C17 C16 H16 120.2 . . ?
N2 C8 C12 114.6(2) . . ?
N2 C8 C9 113.6(3) . . ?
C12 C8 C9 105.4(3) . . ?
N2 C8 H8 107.6 . . ?
C12 C8 H8 107.6 . . ?
C9 C8 H8 107.6 . . ?
C10 C9 C8 105.7(3) . . ?
C10 C9 H9A 110.6 . . ?
C8 C9 H9A 110.6 . . ?
C10 C9 H9B 110.6 . . ?
C8 C9 H9B 110.6 . . ?
H9A C9 H9B 108.7 . . ?
N8 C22 C23 115.8(3) . . ?
N8 C22 H22A 108.3 . . ?
C23 C22 H22A 108.3 . . ?
N8 C22 H22B 108.3 . . ?
C23 C22 H22B 108.3 . . ?
H22A C22 H22B 107.4 . . ?
N7 C20 C21 112.5(3) . . ?
N7 C20 H20A 109.1 . . ?
C21 C20 H20A 109.1 . . ?
N7 C20 H20B 109.1 . . ?
C21 C20 H20B 109.1 . . ?
H20A C20 H20B 107.8 . . ?
N4 C13 C7 122.4(3) . . ?
N4 C13 H13 118.8 . . ?
C7 C13 H13 118.8 . . ?
C11 C10 C9 107.0(3) . . ?
C11 C10 H10A 110.3 . . ?
C9 C10 H10A 110.3 . . ?
C11 C10 H10B 110.3 . . ?
C9 C10 H10B 110.3 . . ?
H10A C10 H10B 108.6 . . ?
C10 C11 C12 104.8(3) . . ?
C10 C11 H11A 110.8 . . ?
C12 C11 H11A 110.8 . . ?
C10 C11 H11B 110.8 . . ?
C12 C11 H11B 110.8 . . ?
H11A C11 H11B 108.9 . . ?
N8 C21 C20 112.9(3) . . ?
N8 C21 H21A 109.0 . . ?
C20 C21 H21A 109.0 . . ?
N8 C21 H21B 109.0 . . ?
C20 C21 H21B 109.0 . . ?
H21A C21 H21B 107.8 . . ?
H1WA O1W H1WB 109.5 . . ?
N1 C3 H3A 109.5 . . ?
N1 C3 H3B 109.5 . . ?
H3A C3 H3B 109.5 . . ?
N1 C3 H3C 109.5 . . ?
H3A C3 H3C 109.5 . . ?
H3B C3 H3C 109.5 . . ?
N1 C2 H2A 109.5 . . ?
N1 C2 H2B 109.5 . . ?
H2A C2 H2B 109.5 . . ?
N1 C2 H2C 109.5 . . ?
H2A C2 H2C 109.5 . . ?
H2B C2 H2C 109.5 . . ?

loop_
_geom_bond_atom_site_label_1
_geom_bond_atom_site_label_2
_geom_bond_distance
_geom_bond_site_symmetry_2
_geom_bond_publ_flag
N3 C14 1.330(3) . ?
N3 C6 1.339(3) . ?
N5 C14 1.374(3) . ?
N5 C15 1.397(3) . ?
N5 H5N 0.8600 . ?
N2 C6 1.366(3) . ?
N2 C4 1.401(4) . ?
N2 C8 1.464(4) . ?
N6 C15 1.328(3) . ?
N6 C19 1.333(4) . ?
N7 C18 1.408(3) . ?
N7 C23 1.457(4) . ?
N7 C20 1.458(4) . ?
N4 C13 1.326(4) . ?
N4 C14 1.360(4) . ?
C18 C17 1.378(4) . ?
C18 C19 1.383(4) . ?
O1 C1 1.214(4) . ?
N8 C21 1.446(5) . ?
N8 C22 1.454(5) . ?
N8 H8N 0.76(4) . ?
N1 C1 1.314(4) . ?
N1 C3 1.431(5) . ?
N1 C2 1.453(5) . ?
C15 C16 1.364(4) . ?
C4 C5 1.347(4) . ?
C4 C1 1.495(4) . ?
C6 C7 1.403(4) . ?
C19 H19 0.9300 . ?
C5 C7 1.424(4) . ?
C5 H5 0.9300 . ?
C7 C13 1.375(4) . ?
C17 C16 1.374(4) . ?
C17 H17 0.9300 . ?
C12 C8 1.511(4) . ?
C12 C11 1.526(5) . ?
C12 H12A 0.9700 . ?
C12 H12B 0.9700 . ?
C23 C22 1.519(4) . ?
C23 H23A 0.9700 . ?
C23 H23B 0.9700 . ?
C16 H16 0.9300 . ?
C8 C9 1.540(4) . ?
C8 H8 0.9800 . ?
C9 C10 1.517(5) . ?
C9 H9A 0.9700 . ?
C9 H9B 0.9700 . ?
C22 H22A 0.9700 . ?
C22 H22B 0.9700 . ?
C20 C21 1.506(5) . ?
C20 H20A 0.9700 . ?
C20 H20B 0.9700 . ?
C13 H13 0.9300 . ?
C10 C11 1.491(6) . ?
C10 H10A 0.9700 . ?
C10 H10B 0.9700 . ?
C11 H11A 0.9700 . ?
C11 H11B 0.9700 . ?
C21 H21A 0.9700 . ?
C21 H21B 0.9700 . ?
O1W H1WA 0.8499 . ?
O1W H1WB 0.8500 . ?
C3 H3A 0.9600 . ?
C3 H3B 0.9600 . ?
C3 H3C 0.9600 . ?
C2 H2A 0.9600 . ?
C2 H2B 0.9600 . ?
C2 H2C 0.9600 . ?
